data_1532997
loop_
_publ_author_name
'Karen, P.'

_publ_section_title
;
 Chemistry and thermodynamics of the twin charge-ordering transitions in R
 Ba Fe2 O5+w
;
_journal_name_full 'Journal of Solid State Chemistry'
_journal_page_first 281
_journal_page_last 292
_journal_volume 177
_journal_year 2004
_chemical_formula_sum 'Ba Dy Fe2 O5.013'
_chemical_name_systematic 'Dy Ba (Fe2 O5.013)'
_space_group_IT_number 51
_symmetry_space_group_name_Hall '-P 2a 2a'
_symmetry_space_group_name_H-M 'P m m a'
_cell_angle_alpha 90
_cell_angle_beta 90
_cell_angle_gamma 90
_cell_formula_units_Z 2
_cell_length_a 8.03833
_cell_length_b 3.84648
_cell_length_c 7.54026
_cell_volume 233.139
_citation_journal_id_ASTM JSSCBI
_cod_data_source_file Karen_JSSCBI_2004_1811.cif
_cod_data_source_block Ba1Dy1Fe2O5.013
_cod_original_cell_volume 233.1394
_cod_original_formula_sum 'Ba1 Dy1 Fe2 O5.013'
_cod_database_code 1532997

loop_
_symmetry_equiv_pos_as_xyz
x,y,z
-x+1/2,-y,z
x+1/2,-y,-z
-x,y,-z
-x,-y,-z
x-1/2,y,-z
-x-1/2,y,z
x,-y,z

loop_
_atom_site_label
_atom_site_type_symbol
_atom_site_fract_x
_atom_site_fract_y
_atom_site_fract_z
_atom_site_occupancy
_atom_site_U_iso_or_equiv
Fe2 Fe+2 0.75 0.5 0.2683 1 0.0
O1 O-2 0.25 0.5 -0.001 1 0.0
Ba1 Ba+2 0 0 0 1 0.0
Dy1 Dy+3 0 0 0.5 1 0.0
Fe1 Fe+3 0.25 0.5 0.2547 1 0.0
O2 O-2 0.75 0 0.318 1 0.0
O4 O-2 0.0152 0.5 0.3098 1 0.0
O5 O-2 0.25 0.5 0.5 0.013 0.0
O3 O-2 0.25 0 0.308 1 0.0
